data_1532855
loop_
_publ_author_name
'Matsuda, T.D.'
'Metoki, N.'
'Yamamoto, E.'
'Haga, Y.'
'Ikeda, S.'
'Kaneko, K.'
'Onuki, Y.'

_publ_section_title
;
 Crystal and magnetic structure in the itinerant 5f antiferromagnet U Cr2
 Si2
;
_journal_name_full 'Journal of Physics: Condensed Matter'
_journal_page_first S2023
_journal_page_last S2027
_journal_volume 15
_journal_year 2003
_chemical_formula_sum 'Cr2 Si2 U'
_chemical_name_systematic 'U Cr2 Si2'
_space_group_IT_number 139
_symmetry_space_group_name_Hall '-I 4 2'
_symmetry_space_group_name_H-M 'I 4/m m m'
_cell_angle_alpha 90
_cell_angle_beta 90
_cell_angle_gamma 90
_cell_formula_units_Z 2
_cell_length_a 3.913
_cell_length_b 3.913
_cell_length_c 10.507
_cell_volume 160.879
_citation_journal_id_ASTM JCOMEL
_cod_data_source_file Matsuda_JCOMEL_2003_752.cif
_cod_data_source_block Cr2Si2U1
_cod_original_cell_volume 160.8787
_cod_original_formula_sum 'Cr2 Si2 U1'
_cod_database_code 1532855

loop_
_symmetry_equiv_pos_as_xyz
x,y,z
-y,x,z
-x,-y,z
y,-x,z
x,-y,-z
y,x,-z
-x,y,-z
-y,-x,-z
-x,-y,-z
y,-x,-z
x,y,-z
-y,x,-z
-x,y,z
-y,-x,z
x,-y,z
y,x,z
x+1/2,y+1/2,z+1/2
-y+1/2,x+1/2,z+1/2
-x+1/2,-y+1/2,z+1/2
y+1/2,-x+1/2,z+1/2
x+1/2,-y+1/2,-z+1/2
y+1/2,x+1/2,-z+1/2
-x+1/2,y+1/2,-z+1/2
-y+1/2,-x+1/2,-z+1/2
-x+1/2,-y+1/2,-z+1/2
y+1/2,-x+1/2,-z+1/2
x+1/2,y+1/2,-z+1/2
-y+1/2,x+1/2,-z+1/2
-x+1/2,y+1/2,z+1/2
-y+1/2,-x+1/2,z+1/2
x+1/2,-y+1/2,z+1/2
y+1/2,x+1/2,z+1/2

loop_
_atom_site_label
_atom_site_type_symbol
_atom_site_fract_x
_atom_site_fract_y
_atom_site_fract_z
_atom_site_occupancy
_atom_site_U_iso_or_equiv
Si1 Si 0 0 0.38631 1 0.0
Cr1 Cr 0 0.5 0.25 1 0.0
U1 U 0 0 0 1 0.0
